data_7204841
loop_
_publ_author_name
'Zakrassov, Alexander'
'Shteiman, Vitaly'
'Sheynin, Yana'
'Tumanskii, Boris'
'Botoshansky, Mark'
'Kapon, Moshe'
'Keren, Amit'
'Kaftory, Menahem'
'Vos, Thomas E.'
'Miller, Joel S.'

_publ_section_title
;
 Synthesis, structural, and magnetic characterization of substituted
 benzoimidazole-l-yl N,N?-dioxides
;
_journal_issue 12
_journal_name_full 'Journal of Materials Chemistry'
_journal_page_first 1827
_journal_paper_doi 10.1039/b400299g
_journal_volume 14
_journal_year 2004
_chemical_formula_moiety 'C14 H8 N3 O2'
_chemical_formula_sum 'C14 H8 N3 O2'
_chemical_formula_weight 250.23
_chemical_name_systematic
;
2-(3-cyanophenyl)benzimidazolyl-N,N'-dioxide
;
_space_group_IT_number 14
_symmetry_cell_setting monoclinic
_symmetry_space_group_name_Hall '-P 2ybc'
_symmetry_space_group_name_H-M 'P 1 21/c 1'
_atom_sites_solution_hydrogens geom
_atom_sites_solution_primary direct
_atom_sites_solution_secondary difmap
_audit_creation_method SHELXL-97
_cell_angle_alpha 90.00
_cell_angle_beta 118.23(2)
_cell_angle_gamma 90.00
_cell_formula_units_Z 4
_cell_length_a 13.722(1)
_cell_length_b 7.138(2)
_cell_length_c 13.316(1)
_cell_measurement_reflns_used 1811
_cell_measurement_temperature 293(2)
_cell_measurement_theta_max 25.82
_cell_measurement_theta_min 1.018
_cell_volume 1149.1(4)
_computing_cell_refinement 'Denzo SMN (Otwinowski & Minor 1997)'
_computing_data_collection 'Collect (Nonius 2001)'
_computing_data_reduction 'Denzo SMN (Otwinowski & Minor 1997)'
_computing_molecular_graphics 'Ortep-3 for Windows (Farrugia, 1997)'
_computing_structure_refinement 'SHELXL-97 (Sheldrick, 1997)'
_computing_structure_solution 'SHELXS-97 (Sheldrick, 1990)'
_diffrn_ambient_temperature 293(2)
_diffrn_measured_fraction_theta_full 0.901
_diffrn_measured_fraction_theta_max 0.99
_diffrn_measurement_device_type 'Nonius KappaCCD'
_diffrn_measurement_method omega-scans
_diffrn_radiation_monochromator graphite
_diffrn_radiation_source 'fine-focus sealed tube'
_diffrn_radiation_type MoK\a
_diffrn_radiation_wavelength 0.71073
_diffrn_reflns_av_R_equivalents 0.0442
_diffrn_reflns_av_sigmaI/netI 0.0893
_diffrn_reflns_limit_h_max 15
_diffrn_reflns_limit_h_min -15
_diffrn_reflns_limit_k_max 8
_diffrn_reflns_limit_k_min -8
_diffrn_reflns_limit_l_max 16
_diffrn_reflns_limit_l_min -15
_diffrn_reflns_number 3277
_diffrn_reflns_theta_full 25.0
_diffrn_reflns_theta_max 25.82
_diffrn_reflns_theta_min 1.68
_exptl_absorpt_coefficient_mu 0.101
_exptl_absorpt_correction_T_max 0.9608
_exptl_absorpt_correction_T_min 0.9420
_exptl_absorpt_correction_type none
_exptl_absorpt_process_details none
_exptl_crystal_colour 'dark green'
_exptl_crystal_density_diffrn 1.446
_exptl_crystal_density_method 'not measured'
_exptl_crystal_description prism
_exptl_crystal_F_000 516
_exptl_crystal_size_max 0.60
_exptl_crystal_size_mid 0.50
_exptl_crystal_size_min 0.40
_refine_diff_density_max 0.247
_refine_diff_density_min -0.360
_refine_diff_density_rms 0.120
_refine_ls_extinction_method none
_refine_ls_goodness_of_fit_ref 0.926
_refine_ls_hydrogen_treatment mixed
_refine_ls_matrix_type full
_refine_ls_number_parameters 172
_refine_ls_number_reflns 1994
_refine_ls_number_restraints 0
_refine_ls_restrained_S_all 0.926
_refine_ls_R_factor_all 0.1133
_refine_ls_R_factor_gt 0.0453
_refine_ls_shift/su_max 0.000
_refine_ls_shift/su_mean 0.000
_refine_ls_structure_factor_coef Fsqd
_refine_ls_weighting_details 'calc w=1/[\s^2^(Fo^2^)+(0.0758P)^2^+0.0000P] where P=(Fo^2^+2Fc^2^)/3'
_refine_ls_weighting_scheme calc
_refine_ls_wR_factor_gt 0.1020
_refine_ls_wR_factor_ref 0.1425
_reflns_number_gt 1019
_reflns_number_total 1994
_reflns_threshold_expression >2sigma(I)
_cod_data_source_file b400299g.txt
_cod_data_source_block metacn
_cod_depositor_comments
;
The following automatic conversions were performed:
'_symmetry_cell_setting' value 'Monoclinic' changed to 'monoclinic'
according to '/home/saulius/struct/CIF-dictionaries/cif_core.dic'
dictionary named 'cif_core.dic' version 2.4.1 from 2010-06-29.

Automatic conversion script
Id: cif_fix_enum 1527 2010-12-29 10:47:43Z saulius 
;
_cod_original_sg_symbol_H-M 'P 21/c'
_cod_database_code 7204841

loop_
_symmetry_equiv_pos_as_xyz
'x, y, z'
'-x, y+1/2, -z+1/2'
'-x, -y, -z'
'x, -y-1/2, z-1/2'

loop_
_atom_site_label
_atom_site_type_symbol
_atom_site_fract_x
_atom_site_fract_y
_atom_site_fract_z
_atom_site_U_iso_or_equiv
_atom_site_adp_type
_atom_site_occupancy
_atom_site_symmetry_multiplicity
_atom_site_calc_flag
_atom_site_refinement_flags
_atom_site_disorder_assembly
_atom_site_disorder_group
O1 O -0.07749(15) 0.4921(3) 0.29051(17) 0.0689(7) Uani 1 1 d . . .
O2 O 0.02499(15) -0.1212(3) 0.41338(17) 0.0670(6) Uani 1 1 d . . .
N1 N -0.07917(17) 0.3147(3) 0.30554(18) 0.0525(6) Uani 1 1 d . . .
N2 N -0.03047(18) 0.0253(3) 0.36198(19) 0.0522(6) Uani 1 1 d . . .
N3 N 0.4703(3) -0.0483(6) 0.6217(3) 0.1117(13) Uani 1 1 d . . .
C1 C 0.0086(2) 0.2050(4) 0.3738(2) 0.0499(7) Uani 1 1 d . . .
C2 C -0.1760(2) 0.2044(4) 0.2514(2) 0.0503(7) Uani 1 1 d . . .
C3 C -0.2828(2) 0.2555(5) 0.1776(2) 0.0642(9) Uani 1 1 d . . .
H3 H -0.3081 0.4041 0.1517 0.077 Uiso 1 1 d R . .
C4 C -0.3584(2) 0.1100(5) 0.1394(3) 0.0708(9) Uani 1 1 d . . .
H4 H -0.4342 0.1335 0.0848 0.085 Uiso 1 1 d R . .
C5 C -0.3287(2) -0.0743(5) 0.1739(2) 0.0686(9) Uani 1 1 d . . .
H5 H -0.3861 -0.1673 0.1474 0.082 Uiso 1 1 d R . .
C6 C -0.2195(2) -0.1229(4) 0.2483(2) 0.0611(8) Uani 1 1 d . . .
H6 H -0.1956 -0.2538 0.2803 0.073 Uiso 1 1 d R . .
C7 C -0.1449(2) 0.0228(4) 0.2857(2) 0.0505(7) Uani 1 1 d . . .
C8 C 0.1209(2) 0.2661(4) 0.4472(2) 0.0517(7) Uani 1 1 d . . .
C9 C 0.2074(2) 0.1365(4) 0.4844(2) 0.0568(8) Uani 1 1 d . . .
H9 H 0.1892 -0.0078 0.4602 0.068 Uiso 1 1 d R . .
C10 C 0.3145(2) 0.1971(5) 0.5579(2) 0.0630(8) Uani 1 1 d . . .
C11 C 0.3361(3) 0.3807(5) 0.5945(3) 0.0717(9) Uani 1 1 d . . .
H11 H 0.4112 0.4155 0.6449 0.086 Uiso 1 1 d R . .
C12 C 0.2510(3) 0.5074(5) 0.5564(3) 0.0700(9) Uani 1 1 d . . .
H12 H 0.2681 0.6342 0.5830 0.084 Uiso 1 1 d R . .
C13 C 0.1433(2) 0.4533(4) 0.4829(2) 0.0608(8) Uani 1 1 d . . .
H13 H 0.0826 0.5400 0.4548 0.073 Uiso 1 1 d R . .
C14 C 0.4028(3) 0.0605(6) 0.5951(3) 0.0772(10) Uani 1 1 d . . .

loop_
_atom_site_aniso_label
_atom_site_aniso_U_11
_atom_site_aniso_U_22
_atom_site_aniso_U_33
_atom_site_aniso_U_23
_atom_site_aniso_U_13
_atom_site_aniso_U_12
O1 0.0793(14) 0.0430(14) 0.0796(15) 0.0080(10) 0.0337(12) 0.0083(11)
O2 0.0676(12) 0.0432(13) 0.0829(14) 0.0118(11) 0.0296(11) 0.0096(10)
N1 0.0620(15) 0.0397(15) 0.0575(15) 0.0045(12) 0.0296(12) 0.0072(12)
N2 0.0564(15) 0.0422(15) 0.0593(15) 0.0031(12) 0.0284(12) 0.0069(12)
N3 0.069(2) 0.138(3) 0.103(3) 0.005(2) 0.0194(18) 0.028(2)
C1 0.0586(17) 0.0381(17) 0.0543(17) 0.0007(14) 0.0277(14) 0.0049(15)
C2 0.0502(17) 0.0493(19) 0.0521(17) -0.0036(14) 0.0247(14) 0.0010(14)
C3 0.0589(19) 0.067(2) 0.0638(19) 0.0050(16) 0.0270(16) 0.0104(17)
C4 0.0523(18) 0.087(3) 0.068(2) -0.001(2) 0.0242(15) 0.0053(19)
C5 0.0574(19) 0.081(3) 0.068(2) -0.0124(18) 0.0306(16) -0.0119(18)
C6 0.067(2) 0.0547(19) 0.0648(19) -0.0022(16) 0.0334(16) -0.0044(16)
C7 0.0510(17) 0.0489(19) 0.0524(17) -0.0023(14) 0.0252(14) 0.0028(14)
C8 0.0546(17) 0.0505(19) 0.0517(17) 0.0006(14) 0.0265(14) -0.0022(15)
C9 0.0530(17) 0.059(2) 0.0543(17) 0.0018(15) 0.0218(14) -0.0008(15)
C10 0.0553(19) 0.073(2) 0.0589(19) 0.0022(18) 0.0258(15) -0.0007(17)
C11 0.0624(19) 0.090(3) 0.059(2) -0.007(2) 0.0259(16) -0.017(2)
C12 0.079(2) 0.063(2) 0.072(2) -0.0141(17) 0.0384(19) -0.018(2)
C13 0.068(2) 0.055(2) 0.0636(19) -0.0048(16) 0.0349(16) -0.0055(15)
C14 0.058(2) 0.096(3) 0.065(2) 0.001(2) 0.0189(17) 0.002(2)

loop_
_atom_type_symbol
_atom_type_description
_atom_type_scat_dispersion_real
_atom_type_scat_dispersion_imag
_atom_type_scat_source
C C 0.0033 0.0016 'International Tables Vol C Tables 4.2.6.8 and 6.1.1.4'
H H 0.0000 0.0000 'International Tables Vol C Tables 4.2.6.8 and 6.1.1.4'
N N 0.0061 0.0033 'International Tables Vol C Tables 4.2.6.8 and 6.1.1.4'
O O 0.0106 0.0060 'International Tables Vol C Tables 4.2.6.8 and 6.1.1.4'

loop_
_geom_angle_atom_site_label_1
_geom_angle_atom_site_label_2
_geom_angle_atom_site_label_3
_geom_angle
_geom_angle_site_symmetry_1
_geom_angle_site_symmetry_3
_geom_angle_publ_flag
O1 N1 C1 126.6(2) . . ?
O1 N1 C2 123.5(2) . . ?
C1 N1 C2 109.9(2) . . ?
O2 N2 C1 126.9(2) . . ?
O2 N2 C7 123.4(2) . . ?
C1 N2 C7 109.7(2) . . ?
N1 C1 N2 106.7(2) . . ?
N1 C1 C8 126.9(3) . . ?
N2 C1 C8 126.4(2) . . ?
C3 C2 C7 123.2(3) . . ?
C3 C2 N1 130.1(3) . . ?
C7 C2 N1 106.7(2) . . ?
C2 C3 C4 115.2(3) . . ?
C2 C3 H3 122.9 . . ?
C4 C3 H3 121.9 . . ?
C3 C4 C5 122.5(3) . . ?
C3 C4 H4 120.1 . . ?
C5 C4 H4 117.4 . . ?
C4 C5 C6 121.3(3) . . ?
C4 C5 H5 118.2 . . ?
C6 C5 H5 120.5 . . ?
C7 C6 C5 115.8(3) . . ?
C7 C6 H6 120.4 . . ?
C5 C6 H6 123.6 . . ?
C2 C7 C6 122.2(3) . . ?
C2 C7 N2 107.0(2) . . ?
C6 C7 N2 130.9(3) . . ?
C9 C8 C13 119.8(2) . . ?
C9 C8 C1 119.6(3) . . ?
C13 C8 C1 120.5(3) . . ?
C10 C9 C8 118.7(3) . . ?
C10 C9 H9 121.8 . . ?
C8 C9 H9 119.4 . . ?
C11 C10 C9 121.4(3) . . ?
C11 C10 C14 120.9(3) . . ?
C9 C10 C14 117.7(3) . . ?
C12 C11 C10 119.6(3) . . ?
C12 C11 H11 122.2 . . ?
C10 C11 H11 118.2 . . ?
C11 C12 C13 121.0(3) . . ?
C11 C12 H12 118.0 . . ?
C13 C12 H12 121.0 . . ?
C12 C13 C8 119.6(3) . . ?
C12 C13 H13 122.3 . . ?
C8 C13 H13 118.1 . . ?
N3 C14 C10 178.3(4) . . ?

loop_
_geom_bond_atom_site_label_1
_geom_bond_atom_site_label_2
_geom_bond_distance
_geom_bond_site_symmetry_2
_geom_bond_publ_flag
O1 N1 1.284(3) . ?
O2 N2 1.284(3) . ?
N1 C1 1.362(3) . ?
N1 C2 1.414(3) . ?
N2 C1 1.370(3) . ?
N2 C7 1.411(3) . ?
N3 C14 1.129(4) . ?
C1 C8 1.447(4) . ?
C2 C3 1.372(4) . ?
C2 C7 1.373(4) . ?
C3 C4 1.384(4) . ?
C3 H3 1.1186 . ?
C4 C5 1.389(4) . ?
C4 H4 0.9601 . ?
C5 C6 1.394(4) . ?
C5 H5 0.9600 . ?
C6 C7 1.376(4) . ?
C6 H6 1.0154 . ?
C8 C9 1.398(4) . ?
C8 C13 1.403(4) . ?
C9 C10 1.395(4) . ?
C9 H9 1.0732 . ?
C10 C11 1.380(4) . ?
C10 C14 1.448(5) . ?
C11 C12 1.371(4) . ?
C11 H11 0.9601 . ?
C12 C13 1.387(4) . ?
C12 H12 0.9600 . ?
C13 H13 0.9601 . ?
